data_9000769
loop_
_publ_author_name
'Clark, J. R.'
'Brown, G. E.'

_publ_section_title
;
 Crystal structure of rasvumite, KFe2S3
;
_journal_name_full 'American Mineralogist'
_journal_page_first 477
_journal_page_last 482
_journal_volume 65
_journal_year 1980
_chemical_formula_sum 'Fe2 K S3'
_chemical_name_mineral Rasvumite
_space_group_IT_number 63
_symmetry_space_group_name_Hall '-C 2c 2'
_symmetry_space_group_name_H-M 'C m c m'
_cell_angle_alpha 90
_cell_angle_beta 90
_cell_angle_gamma 90
_cell_length_a 9.049
_cell_length_b 11.019
_cell_length_c 5.431
_cell_formula_units_Z 4
_cell_volume 541.530
_database_code_amcsd 0000782
_exptl_crystal_density_diffrn 3.029
_cod_original_formula_sum 'K Fe2 S3'
_cod_database_code 9000769

loop_
_space_group_symop_operation_xyz
x,y,z
1/2+x,1/2+y,z
x,-y,1/2+z
1/2+x,1/2-y,1/2+z
-x,y,1/2-z
1/2-x,1/2+y,1/2-z
-x,y,z
1/2-x,1/2+y,z
x,-y,-z
1/2+x,1/2-y,-z
x,y,1/2-z
1/2+x,1/2+y,1/2-z
-x,-y,1/2+z
1/2-x,1/2-y,1/2+z
-x,-y,-z
1/2-x,1/2-y,-z

loop_
_atom_site_label
_atom_site_fract_x
_atom_site_fract_y
_atom_site_fract_z
_atom_site_U_iso_or_equiv
K 0.50000 0.16990 0.25000 0.02951
Fe 0.35020 0.50000 0.00000 0.01494
S1 0.50000 0.61910 0.25000 0.01469
S2 0.21740 0.38590 0.25000 0.02204

loop_
_cod_related_entry_id
_cod_related_entry_database
_cod_related_entry_code
1 AMCSD 0000782
